data_1561812
loop_
_publ_author_name
'Osiry, H.'
'Cano, A.'
'Lemus-Santana, A.A.'
'Rodr\'iguez, A.'
'Carbonio, R.E.'
'Reguera, E.'

_publ_section_title
;
 Intercalation of organic molecules in 2D copper (II) nitroprusside:
 Intermolecular interactions and magnetic properties
;
_journal_name_full 'Journal of Solid State Chemistry'
_journal_page_first 374
_journal_page_last 380
_journal_paper_doi 10.1016/j.jssc.2015.07.042
_journal_volume 230
_journal_year 2015
_chemical_formula_sum 'C15 Cu Fe N8 O'
_chemical_formula_weight 427.63
_chemical_name_common Cu(Py)2[Fe(CN)5NO]
_space_group_IT_number 9
_space_group_name_Hall 'I -2ya'
_space_group_name_H-M_alt 'I 1 a 1'
_symmetry_cell_setting monoclinic
_symmetry_space_group_name_Hall 'I -2ya'
_symmetry_space_group_name_H-M 'I 1 a 1'
_cell_angle_alpha 90.00000
_cell_angle_beta 93.836(1)
_cell_angle_gamma 90.00000
_cell_formula_units_Z 4
_cell_length_a 13.5597(3)
_cell_length_b 18.3476(4)
_cell_length_c 7.5551(1)
_cell_measurement_reflns_used 422
_cell_measurement_temperature 298
_cell_volume 1875.41(6)
_computing_cell_refinement 'FULLPROF (Carvajal, 2013)'
_computing_data_collection 'D8 ADVANCE BRUKER'
_computing_data_reduction 'FULLPROF (Carvajal, 2013)'
_computing_molecular_graphics 'DIAMOND (Branderbug, 2006)'
_computing_publication_material 'PLATON (Spek, 2003)'
_computing_structure_refinement 'FULLPROF (Carvajal, 2013)'
_computing_structure_solution
;
SHELXS-97 (Sheldrick, 2008) and EXPO2013 (Altomare et al., 2013)
;
_diffrn_ambient_temperature 298
_diffrn_measurement_device_type 'D8 Advanced'
_diffrn_measurement_method 'Bragg Brentano'
_diffrn_radiation_monochromator Germanium
_diffrn_radiation_source Cooper
_diffrn_radiation_type 'Cu K\a'
_diffrn_radiation_wavelength 1.5406
_diffrn_reflns_number 422
_exptl_absorpt_coefficient_mu 7.786
_exptl_absorpt_correction_type none
_exptl_crystal_colour green
_exptl_crystal_density_diffrn 1.515
_exptl_crystal_description powder
_pd_char_colour green
_pd_meas_2theta_range_inc 0.007870
_pd_meas_2theta_range_max 69.99760
_pd_meas_2theta_range_min 5.04720
_pd_meas_number_of_points 8255
_pd_proc_info_excluded_regions 0
_pd_proc_ls_background_function
;
Linear interpolation between a set background points with refinable heights
;
_pd_proc_ls_pref_orient_corr 'March-Dollase Multiaxial function'
_pd_proc_ls_profile_function Pseudo-Voigt
_pd_proc_ls_prof_R_factor 1.7454
_pd_proc_ls_prof_wR_expected 1.5733
_pd_proc_ls_prof_wR_factor 2.4504
_refine_ls_goodness_of_fit_all 1.557
_refine_ls_number_constraints 0
_refine_ls_number_parameters 104
_refine_ls_number_reflns 422
_refine_ls_number_restraints 9
_refine_ls_R_I_factor 9.7632
_reflns_number_total 804
_cod_data_source_file JSSC-2015-230-374.cif
_cod_data_source_block 3
_cod_original_sg_symbol_H-M 'I a'
_cod_database_code 1561812

loop_
_symmetry_equiv_pos_as_xyz
x,y,z
x+1/2,-y,z
x+1/2,y+1/2,z+1/2
x,-y+1/2,z+1/2

loop_
_atom_site_label
_atom_site_fract_x
_atom_site_fract_y
_atom_site_fract_z
_atom_site_U_iso_or_equiv
_atom_site_occupancy
_atom_site_adp_type
_atom_site_type_symbol
Fe 0.3427(3) -0.0042(2) 0.8421(3) 0.031(2) 1.00000 Uiso Fe
Cu 0.5971(3) -0.0490(3) 0.3285(2) 0.030(2) 1.00000 Uiso Cu
C1 0.4269(2) -0.0362(2) 0.6611(4) 0.040(2) 1.00000 Uiso C
C2 0.2664(2) 0.0389(2) 1.0216(5) 0.040(2) 1.00000 Uiso C
C3 0.2539(2) 0.0303(2) 0.6500(4) 0.040(2) 1.00000 Uiso C
C4 0.4393(2) -0.0277(2) 1.0327(5) 0.040(2) 1.00000 Uiso C
C5 0.4081(3) 0.0886(2) 0.8302(4) 0.040(2) 1.00000 Uiso C
C6 0.5111(2) -0.2141(2) 0.3312(6) 0.040(2) 1.00000 Uiso C
C7 0.6822(2) -0.2169(2) 0.3524(6) 0.040(2) 1.00000 Uiso C
C8 0.5066(2) -0.2889(2) 0.3245(5) 0.040(2) 1.00000 Uiso C
C9 0.6816(2) -0.2914(2) 0.3466(5) 0.040(2) 1.00000 Uiso C
C10 0.5936(1) -0.3281(1) 0.3330(1) 0.040(2) 1.00000 Uiso C
C11 0.5008(2) 0.1213(2) 0.3153(4) 0.040(2) 1.00000 Uiso C
C12 0.6715(2) 0.1216(2) 0.3119(4) 0.040(2) 1.00000 Uiso C
C13 0.4988(2) 0.1959(1) 0.3127(4) 0.040(2) 1.00000 Uiso C
C14 0.6733(2) 0.1967(2) 0.3088(5) 0.040(2) 1.00000 Uiso C
C15 0.5852(7) 0.2343(2) 0.3098(1) 0.040(2) 1.00000 Uiso C
N1 0.4574(2) -0.0600(2) 0.5368(4) 0.040(2) 1.00000 Uiso N
N2 0.2305(2) 0.0589(2) 1.1448(3) 0.040(2) 1.00000 Uiso N
N3 0.1897(2) 0.0414(2) 0.5489(4) 0.040(2) 1.00000 Uiso N
N4 0.5047(2) -0.0487(2) 1.1195(4) 0.040(2) 1.00000 Uiso N
N5 0.4491(2) 0.1429(2) 0.8236(4) 0.040(2) 1.00000 Uiso N
N6 0.2865(2) -0.0840(2) 0.8522(4) 0.040(2) 1.00000 Uiso N
O1 0.2481(2) -0.1384(1) 0.8592(3) 0.040(2) 1.00000 Uiso O
N7 0.5973(1) -0.1784(1) 0.3438(1) 0.040(2) 1.00000 Uiso N
N8 0.5868(7) 0.0845(1) 0.3139(8) 0.040(2) 1.00000 Uiso N

loop_
_atom_type_symbol
_atom_type_scat_Cromer_Mann_a1
_atom_type_scat_Cromer_Mann_b1
_atom_type_scat_Cromer_Mann_a2
_atom_type_scat_Cromer_Mann_b2
_atom_type_scat_Cromer_Mann_a3
_atom_type_scat_Cromer_Mann_b3
_atom_type_scat_Cromer_Mann_a4
_atom_type_scat_Cromer_Mann_b4
_atom_type_scat_Cromer_Mann_c
_atom_type_scat_dispersion_real
_atom_type_scat_dispersion_imag
_atom_type_scat_source
fe 11.76950 4.76110 7.35730 0.30720 3.52220 15.35350 2.30450 76.88050 1.03690 -1.17900 3.20400 International_Tables_for_Crystallography_Vol.C(1991)_Tables_6.1.1.4_and_6.1.1.5
c 2.31000 20.84390 1.02000 10.20750 1.58860 0.56870 0.86500 51.65120 0.21560 0.01700 0.00900 International_Tables_for_Crystallography_Vol.C(1991)_Tables_6.1.1.4_and_6.1.1.5
n 12.21260 0.00570 3.13220 9.89330 2.01250 28.99750 1.16630 0.58260 -11.52900 0.02900 0.01800 International_Tables_for_Crystallography_Vol.C(1991)_Tables_6.1.1.4_and_6.1.1.5
o 3.04850 13.27710 2.28680 5.70110 1.54630 0.32390 0.86700 32.90890 0.25080 0.04700 0.03200 International_Tables_for_Crystallography_Vol.C(1991)_Tables_6.1.1.4_and_6.1.1.5
cu 13.33800 3.58280 7.16760 0.24700 5.61580 11.39660 1.67350 64.81260 1.19100 -2.01900 0.58900 International_Tables_for_Crystallography_Vol.C(1991)_Tables_6.1.1.4_and_6.1.1.5

loop_
_geom_angle_atom_site_label_1
_geom_angle_atom_site_label_2
_geom_angle_atom_site_label_3
_geom_angle_site_symmetry_1
_geom_angle_site_symmetry_2
_geom_angle_site_symmetry_3
_geom_angle
_geom_angle_publ_flag
C1 Fe C2 . . . 173.1(3) yes
C1 Fe C3 . . . 86.3(2) yes
C1 Fe C4 . . . 93.2(3) yes
C1 Fe C5 . . . 86.5(3) yes
C1 Fe N6 . . . 93.4(3) yes
C2 Fe C3 . . . 93.3(3) yes
C2 Fe C4 . . . 86.34(17) yes
C2 Fe C5 . . . 86.6(3) yes
C2 Fe N6 . . . 93.4(3) yes
C3 Fe C4 . . . 173.2(3) yes
C3 Fe C5 . . . 86.6(2) yes
C3 Fe N6 . . . 93.4(3) yes
C4 Fe C5 . . . 86.6(2) yes
C4 Fe N6 . . . 93.4(3) yes
C5 Fe N6 . . . 179.9(3) yes
N1 Cu N2 . . 2_554 170.8(2) yes
N1 Cu N3 . . 2_555 86.7(2) yes
N1 Cu N4 . . 1_554 92.1(2) yes
N1 Cu N7 . . . 83.7(2) yes
N1 Cu N8 . . . 93.7(3) yes
N2 Cu N3 2_554 . 2_555 91.8(2) yes
N2 Cu N4 2_554 . 1_554 90.0(2) yes
N2 Cu N7 2_554 . . 87.3(2) yes
N2 Cu N8 2_554 . . 95.4(3) yes
N3 Cu N4 2_555 . 1_554 175.6(3) yes
N3 Cu N7 2_555 . . 91.7(2) yes
N3 Cu N8 2_555 . . 89.9(3) yes
N4 Cu N7 1_554 . . 92.3(2) yes
N4 Cu N8 1_554 . . 85.9(3) yes
N7 Cu N8 . . . 176.8(2) yes
Fe C1 N1 . . . 165.0(4) yes
Fe C2 N2 . . . 169.9(4) yes
Fe C3 N3 . . . 167.1(4) yes
Fe C4 N4 . . . 166.6(4) yes
Fe C5 N5 . . . 178.4(5) yes
Fe N6 O1 . . . 179.9(5) yes
Cu N1 C1 . . . 143.6(4) yes
Cu N2 C2 . 2_554 2_554 147.3(4) yes
Cu N3 C3 . 2_555 2_555 166.0(3) yes
Cu N4 C4 . 1_554 1_554 154.8(4) yes
Cu N8 C12 . . . 117.5(5) yes
Cu N8 C11 . . . 123.1(5) yes
Cu N7 C7 . . . 121.6(4) yes
Cu N7 C6 . . . 119.2(4) yes

loop_
_geom_bond_atom_site_label_1
_geom_bond_atom_site_label_2
_geom_bond_site_symmetry_1
_geom_bond_site_symmetry_2
_geom_bond_distance
_geom_bond_publ_flag
Fe C1 . . 1.931(4) yes
Fe C2 . . 1.929(5) yes
Fe C3 . . 1.930(4) yes
Fe C4 . . 1.929(5) yes
Fe C5 . . 1.925(5) yes
Fe N6 . . 1.655(5) yes
Cu N1 . . 2.550(4) yes
Cu N2 . 2_554 2.359(4) yes
Cu N3 . 2_555 2.022(4) yes
Cu N4 . 1_554 1.949(4) yes
Cu N7 . . 2.377(6) yes
Cu N8 . . 2.455(6) yes
C1 N1 . . 1.138(4) yes
C2 N2 . . 1.140(4) yes
C3 N3 . . 1.137(4) yes
C4 N4 . . 1.135(4) yes
N6 O1 . . 1.129(4) yes
N7 C7 . . 1.349(3) yes
N7 C6 . . 1.338(3) yes
C6 C8 . . 1.375(5) yes
C7 C9 . . 1.368(5) yes
C8 C10 . . 1.379(3) yes
C10 C9 . . 1.368(3) yes
N8 C12 . . 1.336(9) yes
N8 C11 . . 1.348(9) yes
C11 C13 . . 1.369(4) yes
C12 C14 . . 1.378(5) yes
C13 C15 . . 1.369(9) yes
C14 C15 . . 1.380(9) yes
